data_7023060
loop_
_publ_author_name
'Kamino, Brett A.'
'Bender, Timothy P.'

_publ_section_title
;
 Modified boron subphthalocyanines with stable electrochemistry and
 tuneable bandgaps.
;
_journal_issue 36
_journal_name_full 'Dalton transactions (Cambridge, England : 2003)'
_journal_page_first 13145
_journal_page_last 13150
_journal_paper_doi 10.1039/c3dt50615k
_journal_volume 42
_journal_year 2013
_chemical_formula_moiety 'C58 H48 B F5 N6 O5, 2(C H Cl3)'
_chemical_formula_sum 'C60 H50 B Cl6 F5 N6 O5'
_chemical_formula_weight 1253.57
_chemical_name_common
;
Boron subphthalocyanine compound 4a
;
_chemical_name_systematic
;
?
;
_space_group_IT_number 14
_symmetry_cell_setting monoclinic
_symmetry_space_group_name_Hall '-P 2yn'
_symmetry_space_group_name_H-M 'P 1 21/n 1'
_atom_sites_solution_hydrogens geom
_atom_sites_solution_primary direct
_atom_sites_solution_secondary difmap
_audit_creation_method SHELXL-97
_cell_angle_alpha 90.00
_cell_angle_beta 96.526(2)
_cell_angle_gamma 90.00
_cell_formula_units_Z 4
_cell_length_a 9.5648(4)
_cell_length_b 17.6316(8)
_cell_length_c 34.0701(14)
_cell_measurement_reflns_used 9883
_cell_measurement_temperature 120(2)
_cell_measurement_theta_max 65.27
_cell_measurement_theta_min 2.61
_cell_volume 5708.4(4)
_computing_cell_refinement APEX2
_computing_data_collection 'APEX2 (Bruker, 2007)'
_computing_data_reduction 'SAINT (Bruker, 2007)'
_computing_molecular_graphics 'PLATON (Spek, 2009)'
_computing_publication_material 'SHELXTL (Sheldrick, 2008)'
_computing_structure_refinement 'SHELXL-97 (Sheldrick, 2008)'
_computing_structure_solution 'SHELXS-97 (Sheldrick, 2008)'
_diffrn_ambient_temperature 120(2)
_diffrn_measured_fraction_theta_full 0.978
_diffrn_measured_fraction_theta_max 0.978
_diffrn_measurement_device_type 'Bruker Kappa APEX-DUO CCD'
_diffrn_measurement_method '\f and \w scans'
_diffrn_radiation_monochromator 'multi-layer optics'
_diffrn_radiation_source 'Bruker ImuS'
_diffrn_radiation_type CuK\a
_diffrn_radiation_wavelength 1.54178
_diffrn_reflns_av_R_equivalents 0.0504
_diffrn_reflns_av_sigmaI/netI 0.0467
_diffrn_reflns_limit_h_max 11
_diffrn_reflns_limit_h_min -7
_diffrn_reflns_limit_k_max 20
_diffrn_reflns_limit_k_min -20
_diffrn_reflns_limit_l_max 39
_diffrn_reflns_limit_l_min -35
_diffrn_reflns_number 36647
_diffrn_reflns_theta_full 65.56
_diffrn_reflns_theta_max 65.56
_diffrn_reflns_theta_min 2.61
_exptl_absorpt_coefficient_mu 3.360
_exptl_absorpt_correction_T_max 0.7536
_exptl_absorpt_correction_T_min 0.6290
_exptl_absorpt_correction_type multi-scan
_exptl_absorpt_process_details '(Sheldrick, 1996)'
_exptl_crystal_colour blue
_exptl_crystal_density_diffrn 1.459
_exptl_crystal_density_method 'not measured'
_exptl_crystal_description needle
_exptl_crystal_F_000 2576
_exptl_crystal_size_max 0.26
_exptl_crystal_size_mid 0.06
_exptl_crystal_size_min 0.06
_refine_diff_density_max 1.042
_refine_diff_density_min -1.491
_refine_diff_density_rms 0.095
_refine_ls_extinction_method none
_refine_ls_goodness_of_fit_ref 1.046
_refine_ls_hydrogen_treatment constr
_refine_ls_matrix_type full
_refine_ls_number_parameters 774
_refine_ls_number_reflns 9635
_refine_ls_number_restraints 6
_refine_ls_restrained_S_all 1.045
_refine_ls_R_factor_all 0.1043
_refine_ls_R_factor_gt 0.0772
_refine_ls_shift/su_max 0.001
_refine_ls_shift/su_mean 0.000
_refine_ls_structure_factor_coef Fsqd
_refine_ls_weighting_details 'calc w=1/[\s^2^(Fo^2^)+(0.1263P)^2^+12.7487P] where P=(Fo^2^+2Fc^2^)/3'
_refine_ls_weighting_scheme calc
_refine_ls_wR_factor_gt 0.2137
_refine_ls_wR_factor_ref 0.2370
_reflns_number_gt 6984
_reflns_number_total 9635
_reflns_threshold_expression I>2\s(I)
_cod_data_source_file c3dt50615k.txt
_cod_data_source_block d12296
_cod_depositor_comments
;
The following automatic conversions were performed:

'_symmetry_cell_setting' value 'Monoclinic' changed to 'monoclinic'
according to /home/saulius/struct/CIF-dictionaries/cif_core.dic
dictionary named 'cif_core.dic' version 2.4.2 from 2011-04-26.

Automatic conversion script
Id: cif_fix_values 1891 2012-01-12 08:04:46Z andrius 
;
_cod_original_sg_symbol_H-M 'P 21/n'
_cod_database_code 7023060

loop_
_symmetry_equiv_pos_as_xyz
'x, y, z'
'-x+1/2, y+1/2, -z+1/2'
'-x, -y, -z'
'x-1/2, -y-1/2, z-1/2'

loop_
_atom_site_label
_atom_site_type_symbol
_atom_site_fract_x
_atom_site_fract_y
_atom_site_fract_z
_atom_site_U_iso_or_equiv
_atom_site_adp_type
_atom_site_occupancy
_atom_site_symmetry_multiplicity
_atom_site_calc_flag
_atom_site_refinement_flags
_atom_site_disorder_assembly
_atom_site_disorder_group
F1 F 0.3691(3) 0.36145(17) 0.17724(11) 0.0557(8) Uani 1 1 d . . .
F2 F 0.2316(4) 0.3311(2) 0.23993(14) 0.0880(14) Uani 1 1 d . . .
F3 F 0.1498(4) 0.4455(3) 0.28522(10) 0.0928(15) Uani 1 1 d . . .
F4 F 0.2187(4) 0.5910(3) 0.26906(11) 0.0853(13) Uani 1 1 d . . .
F5 F 0.3617(3) 0.62177(17) 0.20697(10) 0.0569(8) Uani 1 1 d . . .
O1 O 0.6714(3) 0.36311(15) 0.01909(7) 0.0233(6) Uani 1 1 d . . .
O2 O 0.6703(3) 0.44932(15) -0.05134(7) 0.0207(6) Uani 1 1 d . . .
O3 O 0.6767(3) 0.60141(16) -0.04765(7) 0.0229(6) Uani 1 1 d . . .
O4 O 0.6846(3) 0.67646(15) 0.02656(7) 0.0236(6) Uani 1 1 d . . .
O5 O 0.4278(3) 0.50800(18) 0.15726(8) 0.0290(7) Uani 1 1 d . . .
N1 N 0.6760(3) 0.6407(2) 0.11824(9) 0.0227(7) Uani 1 1 d . . .
N2 N 0.6622(4) 0.5696(2) 0.17700(9) 0.0254(8) Uani 1 1 d . . .
N3 N 0.7664(4) 0.4950(2) 0.23052(10) 0.0322(9) Uani 1 1 d . . .
N4 N 0.6533(4) 0.4359(2) 0.17270(9) 0.0250(8) Uani 1 1 d . . .
N5 N 0.6581(4) 0.3798(2) 0.10965(10) 0.0256(8) Uani 1 1 d . . .
N6 N 0.6126(3) 0.51072(19) 0.11502(9) 0.0220(7) Uani 1 1 d . . .
C1 C 0.6948(4) 0.6342(2) 0.15757(12) 0.0265(9) Uani 1 1 d . . .
C2 C 0.7781(5) 0.6798(3) 0.18699(12) 0.0298(10) Uani 1 1 d . . .
C3 C 0.8350(5) 0.7523(3) 0.18508(14) 0.0350(11) Uani 1 1 d . . .
H3A H 0.8166 0.7827 0.1621 0.042 Uiso 1 1 calc R . .
C4 C 0.9197(5) 0.7782(3) 0.21810(14) 0.0420(12) Uani 1 1 d . . .
H4A H 0.9583 0.8278 0.2178 0.050 Uiso 1 1 calc R . .
C5 C 0.9500(5) 0.7330(3) 0.25202(14) 0.0430(13) Uani 1 1 d . . .
H5A H 1.0094 0.7523 0.2740 0.052 Uiso 1 1 calc R . .
C6 C 0.8947(5) 0.6611(3) 0.25379(13) 0.0380(12) Uani 1 1 d . . .
H6A H 0.9163 0.6302 0.2765 0.046 Uiso 1 1 calc R . .
C7 C 0.8059(5) 0.6349(3) 0.22119(13) 0.0329(10) Uani 1 1 d . . .
C8 C 0.7384(5) 0.5623(3) 0.21347(12) 0.0306(10) Uani 1 1 d . . .
C9 C 0.7314(5) 0.4326(3) 0.20901(12) 0.0305(10) Uani 1 1 d . . .
C10 C 0.7912(5) 0.3569(3) 0.21170(12) 0.0309(10) Uani 1 1 d . . .
C11 C 0.8789(5) 0.3210(3) 0.24179(13) 0.0371(11) Uani 1 1 d . . .
H11A H 0.9027 0.3448 0.2667 0.044 Uiso 1 1 calc R . .
C12 C 0.9291(5) 0.2507(3) 0.23419(14) 0.0405(12) Uani 1 1 d . . .
H12A H 0.9888 0.2254 0.2542 0.049 Uiso 1 1 calc R . .
C13 C 0.8949(5) 0.2148(3) 0.19755(14) 0.0401(12) Uani 1 1 d . . .
H13A H 0.9298 0.1653 0.1934 0.048 Uiso 1 1 calc R . .
C14 C 0.8108(5) 0.2508(3) 0.16729(13) 0.0341(11) Uani 1 1 d . . .
H14A H 0.7905 0.2275 0.1422 0.041 Uiso 1 1 calc R . .
C15 C 0.7577(4) 0.3211(3) 0.17464(12) 0.0293(10) Uani 1 1 d . . .
C16 C 0.6777(4) 0.3759(2) 0.14904(12) 0.0264(9) Uani 1 1 d . . .
C17 C 0.6342(4) 0.4476(2) 0.09330(11) 0.0219(9) Uani 1 1 d . . .
C18 C 0.6523(4) 0.4767(2) 0.05437(11) 0.0205(8) Uani 1 1 d . . .
C19 C 0.6568(4) 0.5574(2) 0.05654(11) 0.0185(8) Uani 1 1 d . . .
C20 C 0.6431(4) 0.5780(2) 0.09725(11) 0.0230(9) Uani 1 1 d . . .
C21 C 0.6676(4) 0.4400(2) 0.01937(11) 0.0182(8) Uani 1 1 d . . .
C22 C 0.6994(4) 0.3289(2) -0.01600(11) 0.0218(9) Uani 1 1 d . . .
C23 C 0.7352(4) 0.2530(2) -0.01563(12) 0.0228(9) Uani 1 1 d . . .
C24 C 0.7427(4) 0.2187(2) -0.05205(12) 0.0246(9) Uani 1 1 d . . .
H24A H 0.7643 0.1661 -0.0527 0.030 Uiso 1 1 calc R . .
C25 C 0.7201(4) 0.2579(2) -0.08767(12) 0.0250(9) Uani 1 1 d . . .
C26 C 0.6970(4) 0.3356(2) -0.08663(11) 0.0229(9) Uani 1 1 d . . .
H26A H 0.6873 0.3643 -0.1104 0.027 Uiso 1 1 calc R . .
C27 C 0.6883(4) 0.3705(2) -0.05104(11) 0.0203(8) Uani 1 1 d . . .
C28 C 0.6733(4) 0.4833(2) -0.01463(10) 0.0180(8) Uani 1 1 d . . .
C29 C 0.6763(4) 0.5621(2) -0.01265(11) 0.0190(8) Uani 1 1 d . . .
C30 C 0.6936(4) 0.6800(2) -0.04388(11) 0.0206(8) Uani 1 1 d . . .
C31 C 0.6996(4) 0.7198(2) -0.07824(11) 0.0237(9) Uani 1 1 d . . .
H31A H 0.6899 0.6939 -0.1029 0.028 Uiso 1 1 calc R . .
C32 C 0.7197(4) 0.7977(2) -0.07706(12) 0.0251(9) Uani 1 1 d . . .
C33 C 0.7369(4) 0.8325(2) -0.04021(12) 0.0245(9) Uani 1 1 d . . .
H33A H 0.7548 0.8855 -0.0391 0.029 Uiso 1 1 calc R . .
C34 C 0.7293(4) 0.7938(2) -0.00483(11) 0.0229(9) Uani 1 1 d . . .
C35 C 0.7036(4) 0.7164(2) -0.00761(11) 0.0208(8) Uani 1 1 d . . .
C36 C 0.6747(4) 0.5997(2) 0.02345(11) 0.0199(8) Uani 1 1 d . . .
C37 C 0.7704(4) 0.2089(2) 0.02357(12) 0.0271(9) Uani 1 1 d . . .
C38 C 0.6435(5) 0.2049(3) 0.04717(13) 0.0320(10) Uani 1 1 d . . .
H38A H 0.5636 0.1821 0.0308 0.048 Uiso 1 1 calc R . .
H38B H 0.6184 0.2561 0.0550 0.048 Uiso 1 1 calc R . .
H38C H 0.6674 0.1738 0.0708 0.048 Uiso 1 1 calc R . .
C39 C 0.8936(5) 0.2486(3) 0.04826(13) 0.0338(10) Uani 1 1 d . . .
H39A H 0.9205 0.2195 0.0724 0.051 Uiso 1 1 calc R . .
H39B H 0.8650 0.2998 0.0552 0.051 Uiso 1 1 calc R . .
H39C H 0.9740 0.2519 0.0329 0.051 Uiso 1 1 calc R . .
C40 C 0.8164(6) 0.1276(3) 0.01607(14) 0.0394(12) Uani 1 1 d . . .
H40A H 0.7388 0.1003 0.0009 0.059 Uiso 1 1 calc R . .
H40B H 0.8418 0.1019 0.0414 0.059 Uiso 1 1 calc R . .
H40C H 0.8979 0.1285 0.0011 0.059 Uiso 1 1 calc R . .
C41 C 0.7196(5) 0.2165(2) -0.12790(12) 0.0290(10) Uani 1 1 d . . .
C42 C 0.5755(5) 0.2275(3) -0.15159(13) 0.0360(11) Uani 1 1 d . . .
H42A H 0.5589 0.2816 -0.1566 0.054 Uiso 1 1 calc R . .
H42B H 0.5023 0.2073 -0.1365 0.054 Uiso 1 1 calc R . .
H42C H 0.5728 0.2004 -0.1768 0.054 Uiso 1 1 calc R . .
C43 C 0.8341(5) 0.2495(3) -0.15016(14) 0.0413(12) Uani 1 1 d . . .
H43A H 0.8183 0.3041 -0.1539 0.062 Uiso 1 1 calc R . .
H43B H 0.8317 0.2247 -0.1760 0.062 Uiso 1 1 calc R . .
H43C H 0.9260 0.2411 -0.1350 0.062 Uiso 1 1 calc R . .
C44 C 0.7468(6) 0.1313(3) -0.12228(15) 0.0481(14) Uani 1 1 d . . .
H44A H 0.7478 0.1071 -0.1481 0.072 Uiso 1 1 calc R . .
H44B H 0.6720 0.1088 -0.1086 0.072 Uiso 1 1 calc R . .
H44C H 0.8378 0.1235 -0.1065 0.072 Uiso 1 1 calc R . .
C45 C 0.7178(5) 0.8435(3) -0.11582(13) 0.0326(10) Uani 1 1 d . . .
C46 C 0.5705(6) 0.8361(4) -0.13839(17) 0.068(2) Uani 1 1 d . . .
H46A H 0.5699 0.8589 -0.1646 0.101 Uiso 1 1 calc R . .
H46B H 0.5022 0.8623 -0.1238 0.101 Uiso 1 1 calc R . .
H46C H 0.5452 0.7823 -0.1411 0.101 Uiso 1 1 calc R . .
C47 C 0.7566(12) 0.9246(4) -0.10883(18) 0.101(3) Uani 1 1 d . . .
H47A H 0.8475 0.9277 -0.0924 0.151 Uiso 1 1 calc R . .
H47B H 0.6844 0.9497 -0.0953 0.151 Uiso 1 1 calc R . .
H47C H 0.7636 0.9497 -0.1342 0.151 Uiso 1 1 calc R . .
C48 C 0.8209(6) 0.8090(4) -0.14118(16) 0.0561(16) Uani 1 1 d . . .
H48A H 0.9162 0.8122 -0.1273 0.084 Uiso 1 1 calc R . .
H48B H 0.8169 0.8368 -0.1662 0.084 Uiso 1 1 calc R . .
H48C H 0.7964 0.7557 -0.1465 0.084 Uiso 1 1 calc R . .
C49 C 0.7470(4) 0.8353(3) 0.03547(12) 0.0264(9) Uani 1 1 d . . .
C50 C 0.7813(6) 0.9192(3) 0.03097(14) 0.0380(11) Uani 1 1 d . . .
H50A H 0.7044 0.9440 0.0143 0.057 Uiso 1 1 calc R . .
H50B H 0.8688 0.9242 0.0187 0.057 Uiso 1 1 calc R . .
H50C H 0.7928 0.9434 0.0571 0.057 Uiso 1 1 calc R . .
C51 C 0.8676(5) 0.7996(3) 0.06295(13) 0.0334(10) Uani 1 1 d . . .
H51A H 0.8872 0.8309 0.0867 0.050 Uiso 1 1 calc R . .
H51B H 0.9521 0.7967 0.0492 0.050 Uiso 1 1 calc R . .
H51C H 0.8405 0.7485 0.0705 0.050 Uiso 1 1 calc R . .
C52 C 0.6096(5) 0.8310(3) 0.05494(13) 0.0313(10) Uani 1 1 d . . .
H52A H 0.5331 0.8545 0.0375 0.047 Uiso 1 1 calc R . .
H52B H 0.6218 0.8579 0.0803 0.047 Uiso 1 1 calc R . .
H52C H 0.5865 0.7778 0.0594 0.047 Uiso 1 1 calc R . .
C53 C 0.3692(4) 0.4927(3) 0.19028(12) 0.0255(9) Uani 1 1 d . . .
C54 C 0.3349(5) 0.4190(3) 0.19988(14) 0.0359(11) Uani 1 1 d . . .
C55 C 0.2628(5) 0.4025(3) 0.23178(17) 0.0478(14) Uani 1 1 d . . .
C56 C 0.2214(6) 0.4600(4) 0.25447(16) 0.0551(17) Uani 1 1 d . . .
C57 C 0.2559(6) 0.5345(4) 0.24645(14) 0.0511(15) Uani 1 1 d . . .
C58 C 0.3295(5) 0.5497(3) 0.21462(14) 0.0358(11) Uani 1 1 d . . .
B1 B 0.5813(5) 0.5062(3) 0.15648(14) 0.0251(10) Uani 1 1 d . . .
C1S C 1.0804(5) 0.4825(3) 0.10387(16) 0.0421(12) Uani 1 1 d . A 1
H1S H 1.1850 0.4877 0.1053 0.051 Uiso 1 1 calc R A 1
Cl1 Cl 1.00915(14) 0.48226(12) 0.05404(5) 0.0704(5) Uani 1 1 d . A 1
Cl2 Cl 1.04072(15) 0.39599(8) 0.12594(4) 0.0561(4) Uani 1 1 d . A 1
Cl3 Cl 1.01428(17) 0.55746(9) 0.12959(7) 0.0779(6) Uani 1 1 d . A 1
C2S C 0.7847(8) 0.0084(4) 0.1708(2) 0.0638(17) Uani 0.871(3) 1 d PD B 1
H2S H 0.7495 0.0437 0.1904 0.077 Uiso 0.871(3) 1 calc PR B 1
Cl4 Cl 0.6645(2) -0.06430(13) 0.16341(6) 0.0697(6) Uani 0.871(3) 1 d PD B 1
Cl5 Cl 0.7921(2) 0.06059(11) 0.12669(6) 0.0750(6) Uani 0.871(3) 1 d PD B 1
Cl6 Cl 0.9536(3) -0.01877(18) 0.18983(11) 0.1129(12) Uani 0.871(3) 1 d PD B 1
C2SA C 0.8044(13) 0.0053(7) 0.1732(4) 0.0638(17) Uani 0.129(3) 1 d PD B 2
H2SA H 0.8071 0.0015 0.2025 0.077 Uiso 0.129(3) 1 calc PR B 2
Cl4A Cl 0.6411(12) -0.0259(8) 0.1533(4) 0.0697(6) Uani 0.129(3) 1 d PD B 2
Cl5A Cl 0.8264(14) 0.1023(6) 0.1619(4) 0.0750(6) Uani 0.129(3) 1 d PD B 2
Cl6A Cl 0.9462(13) -0.0467(8) 0.1600(7) 0.1129(12) Uani 0.129(3) 1 d PD B 2

loop_
_atom_site_aniso_label
_atom_site_aniso_U_11
_atom_site_aniso_U_22
_atom_site_aniso_U_33
_atom_site_aniso_U_23
_atom_site_aniso_U_13
_atom_site_aniso_U_12
F1 0.0509(17) 0.0344(17) 0.083(2) -0.0126(16) 0.0121(16) -0.0038(13)
F2 0.060(2) 0.081(3) 0.127(4) 0.058(3) 0.027(2) -0.0086(19)
F3 0.058(2) 0.184(5) 0.042(2) 0.045(2) 0.0310(17) 0.010(2)
F4 0.082(3) 0.128(4) 0.049(2) -0.041(2) 0.0181(18) 0.023(2)
F5 0.0596(19) 0.0407(19) 0.072(2) -0.0146(16) 0.0153(16) 0.0007(14)
O1 0.0381(16) 0.0208(15) 0.0124(13) 0.0015(11) 0.0082(11) 0.0023(12)
O2 0.0312(14) 0.0213(15) 0.0102(12) -0.0007(11) 0.0046(10) 0.0012(11)
O3 0.0375(15) 0.0227(15) 0.0091(13) 0.0032(11) 0.0057(11) 0.0006(12)
O4 0.0410(16) 0.0203(15) 0.0105(13) 0.0013(11) 0.0082(11) -0.0009(12)
O5 0.0281(15) 0.0427(19) 0.0173(14) 0.0070(13) 0.0070(12) 0.0034(13)
N1 0.0266(17) 0.0276(19) 0.0149(16) 0.0007(14) 0.0068(13) 0.0027(14)
N2 0.0313(18) 0.035(2) 0.0118(16) 0.0010(15) 0.0087(14) 0.0026(15)
N3 0.039(2) 0.042(2) 0.0162(18) 0.0025(16) 0.0041(15) 0.0033(17)
N4 0.0300(18) 0.033(2) 0.0132(16) 0.0054(14) 0.0065(14) 0.0005(15)
N5 0.0293(18) 0.032(2) 0.0162(17) 0.0073(15) 0.0048(14) -0.0008(15)
N6 0.0261(17) 0.028(2) 0.0126(16) 0.0009(14) 0.0044(13) 0.0001(14)
C1 0.030(2) 0.030(2) 0.020(2) -0.0021(18) 0.0062(17) 0.0061(18)
C2 0.033(2) 0.037(3) 0.021(2) -0.0091(19) 0.0093(18) 0.0040(19)
C3 0.040(3) 0.039(3) 0.027(2) -0.007(2) 0.011(2) -0.003(2)
C4 0.046(3) 0.047(3) 0.035(3) -0.014(2) 0.013(2) -0.008(2)
C5 0.045(3) 0.061(4) 0.023(2) -0.011(2) 0.003(2) -0.002(2)
C6 0.041(3) 0.055(3) 0.018(2) -0.007(2) 0.0012(19) 0.001(2)
C7 0.036(2) 0.043(3) 0.020(2) -0.003(2) 0.0060(18) 0.005(2)
C8 0.035(2) 0.043(3) 0.014(2) -0.0004(19) 0.0052(17) 0.001(2)
C9 0.032(2) 0.046(3) 0.014(2) 0.0057(19) 0.0072(17) 0.002(2)
C10 0.036(2) 0.037(3) 0.021(2) 0.0095(19) 0.0079(18) 0.002(2)
C11 0.039(3) 0.050(3) 0.022(2) 0.009(2) 0.0041(19) 0.005(2)
C12 0.042(3) 0.050(3) 0.030(3) 0.015(2) 0.004(2) 0.008(2)
C13 0.048(3) 0.038(3) 0.036(3) 0.011(2) 0.011(2) 0.009(2)
C14 0.041(3) 0.038(3) 0.024(2) 0.008(2) 0.0087(19) 0.005(2)
C15 0.032(2) 0.038(3) 0.019(2) 0.0106(19) 0.0071(17) -0.0002(19)
C16 0.029(2) 0.030(2) 0.021(2) 0.0023(18) 0.0072(17) 0.0001(18)
C17 0.026(2) 0.028(2) 0.0117(18) 0.0009(16) 0.0043(15) -0.0024(17)
C18 0.0207(19) 0.024(2) 0.0165(19) 0.0041(16) 0.0034(15) 0.0023(16)
C19 0.0224(19) 0.022(2) 0.0117(18) 0.0003(15) 0.0039(14) 0.0008(15)
C20 0.025(2) 0.032(2) 0.0117(19) 0.0009(17) 0.0047(15) 0.0055(17)
C21 0.0207(18) 0.020(2) 0.0147(19) 0.0011(15) 0.0053(15) 0.0002(15)
C22 0.0210(19) 0.028(2) 0.017(2) -0.0008(17) 0.0047(15) -0.0014(16)
C23 0.0228(19) 0.025(2) 0.020(2) 0.0016(17) 0.0032(16) -0.0009(16)
C24 0.026(2) 0.023(2) 0.025(2) 0.0000(17) 0.0054(17) -0.0002(16)
C25 0.024(2) 0.034(2) 0.019(2) -0.0044(18) 0.0065(16) -0.0029(17)
C26 0.026(2) 0.027(2) 0.0154(19) -0.0010(17) 0.0048(16) -0.0016(17)
C27 0.0204(18) 0.023(2) 0.018(2) -0.0005(16) 0.0040(15) -0.0008(15)
C28 0.0202(18) 0.025(2) 0.0099(18) -0.0013(15) 0.0050(14) 0.0011(15)
C29 0.0224(19) 0.025(2) 0.0107(18) 0.0030(15) 0.0051(15) -0.0008(15)
C30 0.0239(19) 0.020(2) 0.018(2) 0.0004(16) 0.0041(15) -0.0003(16)
C31 0.031(2) 0.029(2) 0.0113(18) 0.0026(16) 0.0047(16) 0.0030(17)
C32 0.029(2) 0.027(2) 0.019(2) 0.0061(17) 0.0069(16) 0.0032(17)
C33 0.030(2) 0.022(2) 0.023(2) 0.0045(17) 0.0083(17) 0.0009(17)
C34 0.0227(19) 0.028(2) 0.019(2) 0.0029(17) 0.0062(16) 0.0009(16)
C35 0.0232(19) 0.024(2) 0.0159(19) 0.0034(16) 0.0058(15) 0.0025(16)
C36 0.0228(19) 0.023(2) 0.0146(19) -0.0016(16) 0.0043(15) 0.0001(16)
C37 0.032(2) 0.026(2) 0.023(2) 0.0043(18) 0.0017(17) 0.0023(18)
C38 0.036(2) 0.034(3) 0.026(2) 0.0100(19) 0.0041(19) 0.0002(19)
C39 0.031(2) 0.041(3) 0.028(2) 0.006(2) -0.0006(19) 0.003(2)
C40 0.059(3) 0.030(3) 0.030(2) 0.007(2) 0.009(2) 0.009(2)
C41 0.037(2) 0.026(2) 0.024(2) -0.0087(18) 0.0043(18) 0.0016(18)
C42 0.040(3) 0.044(3) 0.024(2) -0.008(2) 0.0013(19) -0.003(2)
C43 0.039(3) 0.060(3) 0.026(2) -0.013(2) 0.009(2) 0.003(2)
C44 0.070(4) 0.040(3) 0.033(3) -0.017(2) 0.000(2) 0.009(3)
C45 0.048(3) 0.029(2) 0.021(2) 0.0084(18) 0.0044(19) 0.002(2)
C46 0.057(3) 0.105(6) 0.041(3) 0.039(3) 0.006(3) 0.018(3)
C47 0.224(11) 0.044(4) 0.033(3) 0.019(3) 0.011(5) -0.028(5)
C48 0.062(4) 0.071(4) 0.039(3) 0.025(3) 0.020(3) 0.008(3)
C49 0.032(2) 0.030(2) 0.018(2) -0.0020(17) 0.0068(17) -0.0040(18)
C50 0.060(3) 0.028(3) 0.027(2) -0.005(2) 0.012(2) -0.010(2)
C51 0.036(2) 0.039(3) 0.025(2) -0.004(2) 0.0002(19) -0.004(2)
C52 0.038(2) 0.034(3) 0.023(2) -0.0092(19) 0.0094(18) -0.0012(19)
C53 0.024(2) 0.034(3) 0.019(2) 0.0028(18) 0.0047(16) -0.0005(17)
C54 0.031(2) 0.040(3) 0.037(3) 0.004(2) 0.007(2) -0.003(2)
C55 0.035(3) 0.052(4) 0.057(3) 0.025(3) 0.008(2) -0.005(2)
C56 0.042(3) 0.095(5) 0.030(3) 0.029(3) 0.012(2) -0.001(3)
C57 0.042(3) 0.091(5) 0.022(2) -0.017(3) 0.010(2) 0.012(3)
C58 0.038(2) 0.039(3) 0.031(2) -0.003(2) 0.004(2) 0.002(2)
B1 0.024(2) 0.034(3) 0.018(2) 0.001(2) 0.0045(18) 0.003(2)
C1S 0.029(2) 0.044(3) 0.055(3) 0.003(2) 0.011(2) -0.002(2)
Cl1 0.0315(7) 0.1262(16) 0.0528(9) 0.0217(9) 0.0013(6) -0.0046(7)
Cl2 0.0565(8) 0.0485(8) 0.0638(9) 0.0049(7) 0.0097(7) -0.0073(6)
Cl3 0.0610(9) 0.0502(9) 0.1255(16) -0.0291(10) 0.0227(9) 0.0011(7)
C2S 0.072(4) 0.075(5) 0.046(3) 0.000(3) 0.011(3) -0.009(3)
Cl4 0.0882(13) 0.0654(14) 0.0549(11) 0.0054(9) 0.0053(9) -0.0190(11)
Cl5 0.1049(15) 0.0585(12) 0.0597(11) 0.0145(9) 0.0018(10) -0.0009(10)
Cl6 0.0708(13) 0.120(2) 0.141(3) 0.067(2) -0.0184(16) -0.0049(13)
C2SA 0.072(4) 0.075(5) 0.046(3) 0.000(3) 0.011(3) -0.009(3)
Cl4A 0.0882(13) 0.0654(14) 0.0549(11) 0.0054(9) 0.0053(9) -0.0190(11)
Cl5A 0.1049(15) 0.0585(12) 0.0597(11) 0.0145(9) 0.0018(10) -0.0009(10)
Cl6A 0.0708(13) 0.120(2) 0.141(3) 0.067(2) -0.0184(16) -0.0049(13)

loop_
_atom_type_symbol
_atom_type_description
_atom_type_scat_dispersion_real
_atom_type_scat_dispersion_imag
_atom_type_scat_source
C C 0.0181 0.0091 'International Tables Vol C Tables 4.2.6.8 and 6.1.1.4'
H H 0.0000 0.0000 'International Tables Vol C Tables 4.2.6.8 and 6.1.1.4'
N N 0.0311 0.0180 'International Tables Vol C Tables 4.2.6.8 and 6.1.1.4'
O O 0.0492 0.0322 'International Tables Vol C Tables 4.2.6.8 and 6.1.1.4'
B B 0.0090 0.0039 'International Tables Vol C Tables 4.2.6.8 and 6.1.1.4'
F F 0.0727 0.0534 'International Tables Vol C Tables 4.2.6.8 and 6.1.1.4'
Cl Cl 0.3639 0.7018 'International Tables Vol C Tables 4.2.6.8 and 6.1.1.4'

loop_
_geom_angle_atom_site_label_1
_geom_angle_atom_site_label_2
_geom_angle_atom_site_label_3
_geom_angle
C21 O1 C22 116.6(3)
C28 O2 C27 115.6(3)
C29 O3 C30 115.4(3)
C36 O4 C35 117.0(3)
C53 O5 B1 121.6(3)
C20 N1 C1 117.6(4)
C1 N2 C8 112.8(4)
C1 N2 B1 122.1(3)
C8 N2 B1 123.3(4)
C8 N3 C9 117.7(4)
C16 N4 C9 112.7(4)
C16 N4 B1 121.8(3)
C9 N4 B1 123.4(4)
C17 N5 C16 117.7(4)
C17 N6 C20 114.2(3)
C17 N6 B1 122.2(4)
C20 N6 B1 122.9(3)
N1 C1 N2 122.9(4)
N1 C1 C2 130.3(4)
N2 C1 C2 105.3(4)
C3 C2 C7 121.0(4)
C3 C2 C1 131.5(4)
C7 C2 C1 107.4(4)
C4 C3 C2 117.4(5)
C4 C3 H3A 121.3
C2 C3 H3A 121.3
C3 C4 C5 121.8(5)
C3 C4 H4A 119.1
C5 C4 H4A 119.1
C6 C5 C4 120.9(4)
C6 C5 H5A 119.6
C4 C5 H5A 119.6
C5 C6 C7 118.1(5)
C5 C6 H6A 121.0
C7 C6 H6A 121.0
C6 C7 C2 120.8(5)
C6 C7 C8 131.0(4)
C2 C7 C8 107.9(4)
N3 C8 N2 122.4(4)
N3 C8 C7 130.2(4)
N2 C8 C7 105.2(4)
N3 C9 N4 122.3(4)
N3 C9 C10 130.3(4)
N4 C9 C10 105.5(4)
C11 C10 C15 120.5(4)
C11 C10 C9 131.4(4)
C15 C10 C9 107.9(4)
C12 C11 C10 117.8(4)
C12 C11 H11A 121.1
C10 C11 H11A 121.1
C11 C12 C13 121.8(4)
C11 C12 H12A 119.1
C13 C12 H12A 119.1
C14 C13 C12 120.7(5)
C14 C13 H13A 119.6
C12 C13 H13A 119.6
C15 C14 C13 118.2(4)
C15 C14 H14A 120.9
C13 C14 H14A 120.9
C14 C15 C10 121.0(4)
C14 C15 C16 131.9(4)
C10 C15 C16 106.7(4)
N5 C16 N4 122.6(4)
N5 C16 C15 129.7(4)
N4 C16 C15 105.9(3)
N5 C17 N6 122.4(3)
N5 C17 C18 132.0(4)
N6 C17 C18 104.4(3)
C21 C18 C19 120.5(3)
C21 C18 C17 131.4(4)
C19 C18 C17 108.1(3)
C36 C19 C18 120.2(3)
C36 C19 C20 132.7(4)
C18 C19 C20 107.0(3)
N1 C20 N6 121.7(3)
N1 C20 C19 132.6(4)
N6 C20 C19 104.5(3)
O1 C21 C18 118.7(3)
O1 C21 C28 122.5(3)
C18 C21 C28 118.7(4)
C23 C22 O1 118.9(3)
C23 C22 C27 120.8(4)
O1 C22 C27 120.3(4)
C22 C23 C24 116.9(4)
C22 C23 C37 121.6(4)
C24 C23 C37 121.5(4)
C23 C24 C25 122.9(4)
C23 C24 H24A 118.6
C25 C24 H24A 118.6
C26 C25 C24 118.5(4)
C26 C25 C41 120.1(4)
C24 C25 C41 121.3(4)
C27 C26 C25 119.4(4)
C27 C26 H26A 120.3
C25 C26 H26A 120.3
C26 C27 C22 121.0(4)
C26 C27 O2 117.3(3)
C22 C27 O2 121.7(3)
O2 C28 C29 118.3(3)
O2 C28 C21 121.1(3)
C29 C28 C21 120.6(3)
O3 C29 C28 117.5(3)
O3 C29 C36 121.6(4)
C28 C29 C36 120.9(3)
C31 C30 C35 121.3(4)
C31 C30 O3 116.3(3)
C35 C30 O3 122.4(3)
C30 C31 C32 120.1(4)
C30 C31 H31A 120.0
C32 C31 H31A 120.0
C31 C32 C33 117.7(4)
C31 C32 C45 120.3(4)
C33 C32 C45 122.0(4)
C32 C33 C34 123.5(4)
C32 C33 H33A 118.3
C34 C33 H33A 118.3
C35 C34 C33 116.7(4)
C35 C34 C49 121.7(4)
C33 C34 C49 121.6(4)
C30 C35 C34 120.7(4)
C30 C35 O4 120.7(4)
C34 C35 O4 118.7(3)
O4 C36 C19 119.2(3)
O4 C36 C29 122.1(3)
C19 C36 C29 118.6(4)
C40 C37 C38 107.7(4)
C40 C37 C39 107.5(4)
C38 C37 C39 109.7(4)
C40 C37 C23 111.4(4)
C38 C37 C23 111.6(3)
C39 C37 C23 108.7(3)
C37 C38 H38A 109.5
C37 C38 H38B 109.5
H38A C38 H38B 109.5
C37 C38 H38C 109.5
H38A C38 H38C 109.5
H38B C38 H38C 109.5
C37 C39 H39A 109.5
C37 C39 H39B 109.5
H39A C39 H39B 109.5
C37 C39 H39C 109.5
H39A C39 H39C 109.5
H39B C39 H39C 109.5
C37 C40 H40A 109.5
C37 C40 H40B 109.5
H40A C40 H40B 109.5
C37 C40 H40C 109.5
H40A C40 H40C 109.5
H40B C40 H40C 109.5
C43 C41 C42 110.3(4)
C43 C41 C44 108.5(4)
C42 C41 C44 108.6(4)
C43 C41 C25 109.3(4)
C42 C41 C25 108.6(3)
C44 C41 C25 111.6(4)
C41 C42 H42A 109.5
C41 C42 H42B 109.5
H42A C42 H42B 109.5
C41 C42 H42C 109.5
H42A C42 H42C 109.5
H42B C42 H42C 109.5
C41 C43 H43A 109.5
C41 C43 H43B 109.5
H43A C43 H43B 109.5
C41 C43 H43C 109.5
H43A C43 H43C 109.5
H43B C43 H43C 109.5
C41 C44 H44A 109.5
C41 C44 H44B 109.5
H44A C44 H44B 109.5
C41 C44 H44C 109.5
H44A C44 H44C 109.5
H44B C44 H44C 109.5
C47 C45 C48 108.1(6)
C47 C45 C46 111.1(6)
C48 C45 C46 107.5(4)
C47 C45 C32 112.7(4)
C48 C45 C32 109.5(4)
C46 C45 C32 107.8(4)
C45 C46 H46A 109.5
C45 C46 H46B 109.5
H46A C46 H46B 109.5
C45 C46 H46C 109.5
H46A C46 H46C 109.5
H46B C46 H46C 109.5
C45 C47 H47A 109.5
C45 C47 H47B 109.5
H47A C47 H47B 109.5
C45 C47 H47C 109.5
H47A C47 H47C 109.5
H47B C47 H47C 109.5
C45 C48 H48A 109.5
C45 C48 H48B 109.5
H48A C48 H48B 109.5
C45 C48 H48C 109.5
H48A C48 H48C 109.5
H48B C48 H48C 109.5
C50 C49 C51 107.6(4)
C50 C49 C52 107.1(4)
C51 C49 C52 109.6(4)
C50 C49 C34 111.8(3)
C51 C49 C34 110.3(3)
C52 C49 C34 110.2(3)
C49 C50 H50A 109.5
C49 C50 H50B 109.5
H50A C50 H50B 109.5
C49 C50 H50C 109.5
H50A C50 H50C 109.5
H50B C50 H50C 109.5
C49 C51 H51A 109.5
C49 C51 H51B 109.5
H51A C51 H51B 109.5
C49 C51 H51C 109.5
H51A C51 H51C 109.5
H51B C51 H51C 109.5
C49 C52 H52A 109.5
C49 C52 H52B 109.5
H52A C52 H52B 109.5
C49 C52 H52C 109.5
H52A C52 H52C 109.5
H52B C52 H52C 109.5
O5 C53 C58 121.8(4)
O5 C53 C54 121.3(4)
C58 C53 C54 116.8(4)
F1 C54 C55 118.0(5)
F1 C54 C53 119.6(4)
C55 C54 C53 122.3(5)
F2 C55 C56 120.0(5)
F2 C55 C54 120.5(6)
C56 C55 C54 119.5(5)
F3 C56 C55 120.6(6)
F3 C56 C57 119.3(6)
C55 C56 C57 120.1(5)
F4 C57 C58 120.0(6)
F4 C57 C56 120.6(5)
C58 C57 C56 119.4(5)
F5 C58 C53 119.2(4)
F5 C58 C57 119.0(5)
C53 C58 C57 121.8(5)
O5 B1 N6 109.1(3)
O5 B1 N2 116.2(4)
N6 B1 N2 104.9(4)
O5 B1 N4 115.5(4)
N6 B1 N4 105.3(3)
N2 B1 N4 104.8(3)
Cl3 C1S Cl1 111.3(3)
Cl3 C1S Cl2 109.5(3)
Cl1 C1S Cl2 109.4(3)
Cl3 C1S H1S 108.9
Cl1 C1S H1S 108.9
Cl2 C1S H1S 108.9
Cl4 C2S Cl6 115.3(5)
Cl4 C2S Cl5 110.7(4)
Cl6 C2S Cl5 109.5(4)
Cl4 C2S H2S 107.0
Cl6 C2S H2S 107.0
Cl5 C2S H2S 107.0
Cl4A C2SA Cl6A 115.5(5)
Cl4A C2SA Cl5A 110.3(5)
Cl6A C2SA Cl5A 109.7(5)
Cl4A C2SA H2SA 107.0
Cl6A C2SA H2SA 107.0
Cl5A C2SA H2SA 107.0

loop_
_geom_bond_atom_site_label_1
_geom_bond_atom_site_label_2
_geom_bond_distance
F1 C54 1.338(6)
F2 C55 1.331(7)
F3 C56 1.340(6)
F4 C57 1.333(7)
F5 C58 1.340(6)
O1 C21 1.356(5)
O1 C22 1.392(5)
O2 C28 1.384(4)
O2 C27 1.400(5)
O3 C29 1.379(4)
O3 C30 1.399(5)
O4 C36 1.360(5)
O4 C35 1.390(5)
O5 C53 1.340(5)
O5 B1 1.472(5)
N1 C20 1.335(5)
N1 C1 1.337(5)
N2 C1 1.372(6)
N2 C8 1.373(5)
N2 B1 1.488(6)
N3 C8 1.336(6)
N3 C9 1.343(6)
N4 C16 1.367(6)
N4 C9 1.372(5)
N4 B1 1.492(6)
N5 C17 1.328(5)
N5 C16 1.336(5)
N6 C17 1.365(5)
N6 C20 1.378(5)
N6 B1 1.479(6)
C1 C2 1.450(6)
C2 C3 1.394(7)
C2 C7 1.408(6)
C3 C4 1.387(7)
C3 H3A 0.9500
C4 C5 1.406(7)
C4 H4A 0.9500
C5 C6 1.378(8)
C5 H5A 0.9500
C6 C7 1.398(6)
C6 H6A 0.9500
C7 C8 1.445(7)
C9 C10 1.450(7)
C10 C11 1.400(6)
C10 C15 1.416(6)
C11 C12 1.365(7)
C11 H11A 0.9500
C12 C13 1.405(7)
C12 H12A 0.9500
C13 C14 1.388(6)
C13 H13A 0.9500
C14 C15 1.372(7)
C14 H14A 0.9500
C15 C16 1.459(6)
C17 C18 1.450(5)
C18 C21 1.379(6)
C18 C19 1.426(6)
C19 C36 1.378(5)
C19 C20 1.454(5)
C21 C28 1.393(5)
C22 C23 1.382(6)
C22 C27 1.395(6)
C23 C24 1.390(6)
C23 C37 1.549(6)
C24 C25 1.392(6)
C24 H24A 0.9500
C25 C26 1.388(6)
C25 C41 1.553(6)
C26 C27 1.371(6)
C26 H26A 0.9500
C28 C29 1.393(6)
C29 C36 1.398(5)
C30 C31 1.371(6)
C30 C35 1.386(5)
C31 C32 1.387(6)
C31 H31A 0.9500
C32 C33 1.391(6)
C32 C45 1.546(6)
C33 C34 1.394(6)
C33 H33A 0.9500
C34 C35 1.388(6)
C34 C49 1.548(6)
C37 C40 1.529(6)
C37 C38 1.532(6)
C37 C39 1.537(6)
C38 H38A 0.9800
C38 H38B 0.9800
C38 H38C 0.9800
C39 H39A 0.9800
C39 H39B 0.9800
C39 H39C 0.9800
C40 H40A 0.9800
C40 H40B 0.9800
C40 H40C 0.9800
C41 C43 1.517(7)
C41 C42 1.529(6)
C41 C44 1.534(7)
C42 H42A 0.9800
C42 H42B 0.9800
C42 H42C 0.9800
C43 H43A 0.9800
C43 H43B 0.9800
C43 H43C 0.9800
C44 H44A 0.9800
C44 H44B 0.9800
C44 H44C 0.9800
C45 C47 1.490(8)
C45 C48 1.510(7)
C45 C46 1.532(7)
C46 H46A 0.9800
C46 H46B 0.9800
C46 H46C 0.9800
C47 H47A 0.9800
C47 H47B 0.9800
C47 H47C 0.9800
C48 H48A 0.9800
C48 H48B 0.9800
C48 H48C 0.9800
C49 C50 1.528(6)
C49 C51 1.535(6)
C49 C52 1.540(6)
C50 H50A 0.9800
C50 H50B 0.9800
C50 H50C 0.9800
C51 H51A 0.9800
C51 H51B 0.9800
C51 H51C 0.9800
C52 H52A 0.9800
C52 H52B 0.9800
C52 H52C 0.9800
C53 C58 1.384(7)
C53 C54 1.388(7)
C54 C55 1.383(7)
C55 C56 1.361(9)
C56 C57 1.388(9)
C57 C58 1.384(7)
C1S Cl3 1.744(6)
C1S Cl1 1.756(6)
C1S Cl2 1.760(5)
C1S H1S 1.0000
C2S Cl4 1.721(7)
C2S Cl6 1.738(8)
C2S Cl5 1.771(7)
C2S H2S 1.0000
C2SA Cl4A 1.721(7)
C2SA Cl6A 1.738(8)
C2SA Cl5A 1.771(7)
C2SA H2SA 1.0000

loop_
_geom_torsion_atom_site_label_1
_geom_torsion_atom_site_label_2
_geom_torsion_atom_site_label_3
_geom_torsion_atom_site_label_4
_geom_torsion
C20 N1 C1 N2 -9.6(6)
C20 N1 C1 C2 153.9(4)
C8 N2 C1 N1 155.0(4)
B1 N2 C1 N1 -10.5(6)
C8 N2 C1 C2 -12.0(5)
B1 N2 C1 C2 -177.6(4)
N1 C1 C2 C3 17.7(8)
N2 C1 C2 C3 -176.6(5)
N1 C1 C2 C7 -158.1(4)
N2 C1 C2 C7 7.6(5)
C7 C2 C3 C4 0.0(7)
C1 C2 C3 C4 -175.3(5)
C2 C3 C4 C5 1.3(7)
C3 C4 C5 C6 -0.8(8)
C4 C5 C6 C7 -1.0(7)
C5 C6 C7 C2 2.3(7)
C5 C6 C7 C8 176.6(5)
C3 C2 C7 C6 -1.8(7)
C1 C2 C7 C6 174.5(4)
C3 C2 C7 C8 -177.3(4)
C1 C2 C7 C8 -1.0(5)
C9 N3 C8 N2 7.4(6)
C9 N3 C8 C7 -153.2(5)
C1 N2 C8 N3 -153.4(4)
B1 N2 C8 N3 12.0(6)
C1 N2 C8 C7 11.4(5)
B1 N2 C8 C7 176.8(4)
C6 C7 C8 N3 -17.7(8)
C2 C7 C8 N3 157.2(5)
C6 C7 C8 N2 179.1(5)
C2 C7 C8 N2 -6.0(5)
C8 N3 C9 N4 -8.4(6)
C8 N3 C9 C10 153.2(5)
C16 N4 C9 N3 154.0(4)
B1 N4 C9 N3 -10.0(6)
C16 N4 C9 C10 -11.5(5)
B1 N4 C9 C10 -175.5(4)
N3 C9 C10 C11 16.4(8)
N4 C9 C10 C11 -179.7(5)
N3 C9 C10 C15 -157.6(4)
N4 C9 C10 C15 6.3(5)
C15 C10 C11 C12 -0.6(7)
C9 C10 C11 C12 -174.0(5)
C10 C11 C12 C13 0.0(7)
C11 C12 C13 C14 1.5(8)
C12 C13 C14 C15 -2.4(7)
C13 C14 C15 C10 1.8(7)
C13 C14 C15 C16 174.1(5)
C11 C10 C15 C14 -0.3(7)
C9 C10 C15 C14 174.5(4)
C11 C10 C15 C16 -174.3(4)
C9 C10 C15 C16 0.5(5)
C17 N5 C16 N4 10.2(6)
C17 N5 C16 C15 -152.4(4)
C9 N4 C16 N5 -154.3(4)
B1 N4 C16 N5 9.9(6)
C9 N4 C16 C15 11.8(5)
B1 N4 C16 C15 176.1(4)
C14 C15 C16 N5 -15.4(8)
C10 C15 C16 N5 157.7(4)
C14 C15 C16 N4 179.8(5)
C10 C15 C16 N4 -7.1(5)
C16 N5 C17 N6 -8.1(6)
C16 N5 C17 C18 157.5(4)
C20 N6 C17 N5 156.2(4)
B1 N6 C17 N5 -14.5(6)
C20 N6 C17 C18 -12.7(4)
B1 N6 C17 C18 176.6(3)
N5 C17 C18 C21 17.7(7)
N6 C17 C18 C21 -174.9(4)
N5 C17 C18 C19 -160.6(4)
N6 C17 C18 C19 6.8(4)
C21 C18 C19 C36 0.9(5)
C17 C18 C19 C36 179.4(3)
C21 C18 C19 C20 -177.8(3)
C17 C18 C19 C20 0.7(4)
C1 N1 C20 N6 7.7(6)
C1 N1 C20 C19 -158.1(4)
C17 N6 C20 N1 -156.0(4)
B1 N6 C20 N1 14.6(6)
C17 N6 C20 C19 13.2(4)
B1 N6 C20 C19 -176.1(3)
C36 C19 C20 N1 -18.8(7)
C18 C19 C20 N1 159.7(4)
C36 C19 C20 N6 173.6(4)
C18 C19 C20 N6 -7.9(4)
C22 O1 C21 C18 -174.5(3)
C22 O1 C21 C28 8.0(5)
C19 C18 C21 O1 176.0(3)
C17 C18 C21 O1 -2.2(6)
C19 C18 C21 C28 -6.4(5)
C17 C18 C21 C28 175.4(4)
C21 O1 C22 C23 165.8(3)
C21 O1 C22 C27 -15.6(5)
O1 C22 C23 C24 171.2(3)
C27 C22 C23 C24 -7.4(6)
O1 C22 C23 C37 -10.9(5)
C27 C22 C23 C37 170.5(4)
C22 C23 C24 C25 1.9(6)
C37 C23 C24 C25 -176.0(4)
C23 C24 C25 C26 3.8(6)
C23 C24 C25 C41 -175.9(4)
C24 C25 C26 C27 -4.1(6)
C41 C25 C26 C27 175.6(4)
C25 C26 C27 C22 -1.3(6)
C25 C26 C27 O2 177.6(3)
C23 C22 C27 C26 7.3(6)
O1 C22 C27 C26 -171.2(3)
C23 C22 C27 O2 -171.5(3)
O1 C22 C27 O2 9.9(5)
C28 O2 C27 C26 -175.0(3)
C28 O2 C27 C22 3.9(5)
C27 O2 C28 C29 171.0(3)
C27 O2 C28 C21 -11.6(5)
O1 C21 C28 O2 5.9(5)
C18 C21 C28 O2 -171.6(3)
O1 C21 C28 C29 -176.8(3)
C18 C21 C28 C29 5.7(5)
C30 O3 C29 C28 -174.0(3)
C30 O3 C29 C36 7.9(5)
O2 C28 C29 O3 -0.3(5)
C21 C28 C29 O3 -177.7(3)
O2 C28 C29 C36 177.9(3)
C21 C28 C29 C36 0.5(6)
C29 O3 C30 C31 177.7(3)
C29 O3 C30 C35 -2.5(5)
C35 C30 C31 C32 1.8(6)
O3 C30 C31 C32 -178.4(3)
C30 C31 C32 C33 1.6(6)
C30 C31 C32 C45 -176.4(4)
C31 C32 C33 C34 -2.7(6)
C45 C32 C33 C34 175.3(4)
C32 C33 C34 C35 0.3(6)
C32 C33 C34 C49 -179.1(4)
C31 C30 C35 C34 -4.3(6)
O3 C30 C35 C34 175.9(3)
C31 C30 C35 O4 174.1(3)
O3 C30 C35 O4 -5.7(6)
C33 C34 C35 C30 3.2(6)
C49 C34 C35 C30 -177.4(4)
C33 C34 C35 O4 -175.2(3)
C49 C34 C35 O4 4.1(5)
C36 O4 C35 C30 8.4(5)
C36 O4 C35 C34 -173.2(3)
C35 O4 C36 C19 179.5(3)
C35 O4 C36 C29 -3.1(5)
C18 C19 C36 O4 -177.2(3)
C20 C19 C36 O4 1.1(6)
C18 C19 C36 C29 5.3(5)
C20 C19 C36 C29 -176.4(4)
O3 C29 C36 O4 -5.3(6)
C28 C29 C36 O4 176.6(3)
O3 C29 C36 C19 172.1(3)
C28 C29 C36 C19 -6.0(6)
C22 C23 C37 C40 -176.1(4)
C24 C23 C37 C40 1.7(5)
C22 C23 C37 C38 63.5(5)
C24 C23 C37 C38 -118.7(4)
C22 C23 C37 C39 -57.7(5)
C24 C23 C37 C39 120.1(4)
C26 C25 C41 C43 60.2(5)
C24 C25 C41 C43 -120.1(4)
C26 C25 C41 C42 -60.2(5)
C24 C25 C41 C42 119.5(4)
C26 C25 C41 C44 -179.9(4)
C24 C25 C41 C44 -0.2(6)
C31 C32 C45 C47 -173.7(6)
C33 C32 C45 C47 8.3(7)
C31 C32 C45 C48 -53.4(6)
C33 C32 C45 C48 128.7(5)
C31 C32 C45 C46 63.3(6)
C33 C32 C45 C46 -114.7(5)
C35 C34 C49 C50 177.3(4)
C33 C34 C49 C50 -3.4(5)
C35 C34 C49 C51 57.5(5)
C33 C34 C49 C51 -123.1(4)
C35 C34 C49 C52 -63.6(5)
C33 C34 C49 C52 115.7(4)
B1 O5 C53 C58 97.4(5)
B1 O5 C53 C54 -88.0(5)
O5 C53 C54 F1 4.5(6)
C58 C53 C54 F1 179.2(4)
O5 C53 C54 C55 -173.9(4)
C58 C53 C54 C55 0.9(7)
F1 C54 C55 F2 1.5(7)
C53 C54 C55 F2 179.8(4)
F1 C54 C55 C56 -177.3(4)
C53 C54 C55 C56 1.0(7)
F2 C55 C56 F3 0.3(8)
C54 C55 C56 F3 179.1(5)
F2 C55 C56 C57 178.9(5)
C54 C55 C56 C57 -2.3(8)
F3 C56 C57 F4 0.2(8)
C55 C56 C57 F4 -178.4(5)
F3 C56 C57 C58 -179.8(5)
C55 C56 C57 C58 1.6(8)
O5 C53 C58 F5 -6.1(6)
C54 C53 C58 F5 179.1(4)
O5 C53 C58 C57 173.2(4)
C54 C53 C58 C57 -1.6(7)
F4 C57 C58 F5 -0.3(7)
C56 C57 C58 F5 179.7(4)
F4 C57 C58 C53 -179.6(4)
C56 C57 C58 C53 0.3(7)
C53 O5 B1 N6 169.2(4)
C53 O5 B1 N2 -72.5(5)
C53 O5 B1 N4 51.0(5)
C17 N6 B1 O5 -94.8(4)
C20 N6 B1 O5 95.3(4)
C17 N6 B1 N2 140.1(4)
C20 N6 B1 N2 -29.8(5)
C17 N6 B1 N4 29.8(5)
C20 N6 B1 N4 -140.1(4)
C1 N2 B1 O5 -92.8(5)
C8 N2 B1 O5 103.2(5)
C1 N2 B1 N6 27.7(5)
C8 N2 B1 N6 -136.3(4)
C1 N2 B1 N4 138.4(4)
C8 N2 B1 N4 -25.7(5)
C16 N4 B1 O5 92.9(5)
C9 N4 B1 O5 -104.6(5)
C16 N4 B1 N6 -27.5(5)
C9 N4 B1 N6 135.1(4)
C16 N4 B1 N2 -137.9(4)
C9 N4 B1 N2 24.7(5)
